data_1553372
loop_
_publ_author_name
'Huang, Guang-Hui'
'Hu, Zhu'
'Lei, Chun'
'Wang, Pei-Pei'
'Yang, Jing'
'Li, Jing-Ya'
'Li, Jia'
'Hou, Ai-Jun'

_publ_section_title
;
 Enantiomeric Pairs of Meroterpenoids with Diverse Heterocyclic Systems
 from Rhododendron nyingchiense.
;
_journal_issue 8
_journal_name_full 'Journal of natural products'
_journal_page_first 1810
_journal_page_last 1818
_journal_paper_doi 10.1021/acs.jnatprod.8b00273
_journal_volume 81
_journal_year 2018
_chemical_absolute_configuration rmad
_chemical_formula_moiety 'C17 H22 O2'
_chemical_formula_sum 'C17 H22 O2'
_chemical_formula_weight 258.34
_space_group_crystal_system monoclinic
_space_group_IT_number 5
_space_group_name_Hall 'C 2y'
_space_group_name_H-M_alt 'C 1 2 1'
_atom_sites_solution_hydrogens geom
_atom_sites_solution_primary dual
_audit_creation_date 2017-05-19
_audit_creation_method
;
Olex2 1.2
(compiled 2017.03.28 svn.r3405 for OlexSys, GUI svn.r5337)
;
_cell_angle_alpha 90
_cell_angle_beta 104.450(2)
_cell_angle_gamma 90
_cell_formula_units_Z 4
_cell_length_a 29.6580(19)
_cell_length_b 6.8498(5)
_cell_length_c 7.4333(5)
_cell_measurement_reflns_used 9025
_cell_measurement_temperature 302(2)
_cell_measurement_theta_max 70.20
_cell_measurement_theta_min 6.152
_cell_volume 1462.31(17)
_computing_cell_refinement 'SAINT v8.37A (Bruker, 2015)'
_computing_data_reduction 'SAINT v8.37A (Bruker, 2015)'
_computing_molecular_graphics 'Olex2 (Dolomanov et al., 2009)'
_computing_publication_material 'Olex2 (Dolomanov et al., 2009)'
_computing_structure_refinement 'ShelXL (Sheldrick, 2015)'
_computing_structure_solution 'ShelXT (Sheldrick, 2015)'
_diffrn_ambient_temperature 301.94
_diffrn_measured_fraction_theta_full 0.967
_diffrn_measured_fraction_theta_max 0.967
_diffrn_measurement_device_type 'Bruker APEX-II CCD'
_diffrn_measurement_method '\f and \w scans'
_diffrn_radiation_type CuK\a
_diffrn_radiation_wavelength 1.54178
_diffrn_reflns_av_R_equivalents 0.0457
_diffrn_reflns_av_unetI/netI 0.0363
_diffrn_reflns_Laue_measured_fraction_full 0.967
_diffrn_reflns_Laue_measured_fraction_max 0.967
_diffrn_reflns_limit_h_max 31
_diffrn_reflns_limit_h_min -35
_diffrn_reflns_limit_k_max 7
_diffrn_reflns_limit_k_min -7
_diffrn_reflns_limit_l_max 8
_diffrn_reflns_limit_l_min -8
_diffrn_reflns_number 10832
_diffrn_reflns_point_group_measured_fraction_full 0.953
_diffrn_reflns_point_group_measured_fraction_max 0.953
_diffrn_reflns_theta_full 67.487
_diffrn_reflns_theta_max 67.487
_diffrn_reflns_theta_min 6.151
_diffrn_standards_number 0
_exptl_absorpt_coefficient_mu 0.588
_exptl_absorpt_correction_T_max 0.7533
_exptl_absorpt_correction_T_min 0.5341
_exptl_absorpt_correction_type multi-scan
_exptl_absorpt_process_details
'SADABS-2016/2 (Bruker,2016/2) was used for absorption correction. wR2(int) was 0.1410 before and 0.0710 after correction. The Ratio of minimum to maximum transmission is 0.7090. The \l/2 correction factor is Not present.'
_exptl_crystal_colour colourless
_exptl_crystal_colour_primary colourless
_exptl_crystal_density_diffrn 1.173
_exptl_crystal_description block
_exptl_crystal_F_000 560
_exptl_crystal_size_max 0.15
_exptl_crystal_size_mid 0.05
_exptl_crystal_size_min 0.02
_refine_diff_density_max 0.167
_refine_diff_density_min -0.155
_refine_diff_density_rms 0.046
_refine_ls_abs_structure_details
;
 Flack x determined using 1058 quotients [(I+)-(I-)]/[(I+)+(I-)]
 (Parsons, Flack and Wagner, Acta Cryst. B69 (2013) 249-259).
;
_refine_ls_abs_structure_Flack 0.02(10)
_refine_ls_extinction_method none
_refine_ls_goodness_of_fit_ref 1.103
_refine_ls_hydrogen_treatment constr
_refine_ls_matrix_type full
_refine_ls_number_parameters 176
_refine_ls_number_reflns 2508
_refine_ls_number_restraints 1
_refine_ls_restrained_S_all 1.103
_refine_ls_R_factor_all 0.0397
_refine_ls_R_factor_gt 0.0386
_refine_ls_shift/su_max 0.003
_refine_ls_shift/su_mean 0.000
_refine_ls_structure_factor_coef Fsqd
_refine_ls_weighting_details 'w=1/[\s^2^(Fo^2^)+(0.0633P)^2^+0.2039P] where P=(Fo^2^+2Fc^2^)/3'
_refine_ls_weighting_scheme calc
_refine_ls_wR_factor_gt 0.1056
_refine_ls_wR_factor_ref 0.1074
_reflns_Friedel_coverage 0.808
_reflns_Friedel_fraction_full 0.936
_reflns_Friedel_fraction_max 0.936
_reflns_number_gt 2441
_reflns_number_total 2508
_reflns_threshold_expression 'I > 2\s(I)'
_cod_data_source_file np8b00273_si_003.cif
_cod_data_source_block cu_d8v17024_0m
_cod_database_code 1553372
_shelx_shelxl_version_number 2016/6
_shelx_space_group_comment
;
The symmetry employed for this shelxl refinement is uniquely defined
by the following loop, which should always be used as a source of
symmetry information in preference to the above space-group names.
They are only intended as comments.
;
_shelx_estimated_absorpt_t_max 0.988
_shelx_estimated_absorpt_t_min 0.917
_olex2_refinement_description
;
1. Fixed Uiso
 At 1.2 times of:
  All C(H) groups, All C(H,H) groups
 At 1.5 times of:
  All C(H,H,H) groups, All O(H) groups
2.a Ternary CH refined with riding coordinates:
 C3(H3), C11(H11)
2.b Secondary CH2 refined with riding coordinates:
 C4(H4A,H4B), C9(H9A,H9B), C10(H10A,H10B)
2.c Aromatic/amide H refined with riding coordinates:
 C6(H6), C8(H8)
2.d X=CH2 refined with riding coordinates:
 C13(H13A,H13B)
2.e Idealised Me refined as rotating group:
 C14(H14A,H14B,H14C), C15(H15A,H15B,H15C), C16(H16A,H16B,H16C)
2.f Idealised tetrahedral OH refined as rotating group:
 O2(H2)
;
_olex2_submission_special_instructions 'No special instructions were received'

loop_
_space_group_symop_operation_xyz
'x, y, z'
'-x, y, -z'
'x+1/2, y+1/2, z'
'-x+1/2, y+1/2, -z'

loop_
_atom_site_label
_atom_site_type_symbol
_atom_site_fract_x
_atom_site_fract_y
_atom_site_fract_z
_atom_site_U_iso_or_equiv
_atom_site_adp_type
_atom_site_occupancy
_atom_site_site_symmetry_order
_atom_site_calc_flag
_atom_site_refinement_flags_posn
O1 O 0.70545(5) 0.5080(3) 0.6601(2) 0.0553(5) Uani 1 1 d .
O2 O 0.69539(6) 1.0502(3) 0.2580(3) 0.0630(5) Uani 1 1 d .
H2 H 0.723779 1.042680 0.295791 0.094 Uiso 1 1 calc GR
C2 C 0.68337(7) 0.3891(4) 0.7767(3) 0.0472(5) Uani 1 1 d .
C3 C 0.63904(8) 0.2860(3) 0.6679(3) 0.0444(5) Uani 1 1 d .
H3 H 0.646899 0.169919 0.604800 0.053 Uiso 1 1 calc R
C4 C 0.60665(8) 0.4215(4) 0.5286(3) 0.0567(6) Uani 1 1 d .
H4A H 0.589972 0.343657 0.424126 0.068 Uiso 1 1 calc R
H4B H 0.583792 0.475677 0.587974 0.068 Uiso 1 1 calc R
C4A C 0.63009(7) 0.5867(3) 0.4558(3) 0.0423(5) Uani 1 1 d .
C5 C 0.60544(7) 0.7126(3) 0.3174(3) 0.0430(5) Uani 1 1 d .
C6 C 0.62779(7) 0.8660(4) 0.2540(3) 0.0471(5) Uani 1 1 d .
H6 H 0.610938 0.948715 0.162340 0.057 Uiso 1 1 calc R
C7 C 0.67517(8) 0.8971(3) 0.3261(3) 0.0462(5) Uani 1 1 d .
C8 C 0.70020(8) 0.7760(3) 0.4640(3) 0.0454(5) Uani 1 1 d .
H8 H 0.731813 0.796921 0.514465 0.054 Uiso 1 1 calc R
C8A C 0.67756(7) 0.6235(3) 0.5258(3) 0.0442(5) Uani 1 1 d .
C9 C 0.66730(8) 0.5117(4) 0.9210(3) 0.0568(6) Uani 1 1 d .
H9A H 0.691560 0.518749 1.035704 0.068 Uiso 1 1 calc R
H9B H 0.659565 0.643189 0.875177 0.068 Uiso 1 1 calc R
C10 C 0.62433(9) 0.4084(4) 0.9529(4) 0.0622(7) Uani 1 1 d .
H10A H 0.597351 0.493298 0.919568 0.075 Uiso 1 1 calc R
H10B H 0.629258 0.371462 1.082312 0.075 Uiso 1 1 calc R
C11 C 0.61708(7) 0.2266(3) 0.8284(3) 0.0443(5) Uani 1 1 d .
H11 H 0.637038 0.124288 0.898730 0.053 Uiso 1 1 calc R
C12 C 0.56866(8) 0.1421(4) 0.7701(3) 0.0509(5) Uani 1 1 d .
C13 C 0.53151(11) 0.2244(6) 0.8030(5) 0.0866(10) Uani 1 1 d .
H13A H 0.502787 0.162246 0.766854 0.104 Uiso 1 1 calc R
H13B H 0.533927 0.344829 0.862479 0.104 Uiso 1 1 calc R
C14 C 0.56545(12) -0.0490(5) 0.6759(6) 0.0849(10) Uani 1 1 d .
H14A H 0.576788 -0.037136 0.566187 0.127 Uiso 1 1 calc GR
H14B H 0.533574 -0.091064 0.642034 0.127 Uiso 1 1 calc GR
H14C H 0.583909 -0.142991 0.758226 0.127 Uiso 1 1 calc GR
C15 C 0.72150(9) 0.2456(5) 0.8661(4) 0.0630(7) Uani 1 1 d .
H15A H 0.727797 0.160638 0.772552 0.095 Uiso 1 1 calc GR
H15B H 0.711499 0.169403 0.957440 0.095 Uiso 1 1 calc GR
H15C H 0.749260 0.315992 0.924716 0.095 Uiso 1 1 calc GR
C16 C 0.55405(8) 0.6810(4) 0.2343(3) 0.0555(6) Uani 1 1 d .
H16A H 0.549193 0.553356 0.179554 0.083 Uiso 1 1 calc GR
H16B H 0.542688 0.777842 0.140617 0.083 Uiso 1 1 calc GR
H16C H 0.537610 0.691695 0.329962 0.083 Uiso 1 1 calc GR

loop_
_atom_site_aniso_label
_atom_site_aniso_U_11
_atom_site_aniso_U_22
_atom_site_aniso_U_33
_atom_site_aniso_U_23
_atom_site_aniso_U_13
_atom_site_aniso_U_12
O1 0.0329(7) 0.0683(11) 0.0631(9) 0.0243(8) 0.0088(6) 0.0013(7)
O2 0.0459(9) 0.0674(12) 0.0745(11) 0.0225(9) 0.0129(8) -0.0042(8)
C2 0.0364(10) 0.0532(13) 0.0518(11) 0.0113(10) 0.0108(9) 0.0014(9)
C3 0.0416(11) 0.0459(12) 0.0480(11) -0.0004(9) 0.0152(9) -0.0005(9)
C4 0.0395(12) 0.0661(16) 0.0608(13) 0.0136(11) 0.0054(10) -0.0069(10)
C4A 0.0358(10) 0.0499(12) 0.0418(10) 0.0000(9) 0.0108(8) -0.0005(8)
C5 0.0344(10) 0.0545(13) 0.0397(10) -0.0026(9) 0.0087(8) 0.0034(9)
C6 0.0389(11) 0.0578(13) 0.0436(10) 0.0061(9) 0.0084(8) 0.0064(10)
C7 0.0428(11) 0.0505(13) 0.0477(11) 0.0046(9) 0.0155(9) 0.0013(9)
C8 0.0328(10) 0.0557(13) 0.0470(11) 0.0037(9) 0.0087(8) 0.0001(9)
C8A 0.0349(11) 0.0524(13) 0.0449(11) 0.0043(9) 0.0093(8) 0.0041(9)
C9 0.0489(13) 0.0615(16) 0.0589(12) -0.0099(11) 0.0116(10) -0.0080(11)
C10 0.0545(14) 0.0716(18) 0.0656(14) -0.0223(13) 0.0249(11) -0.0098(12)
C11 0.0417(11) 0.0461(12) 0.0478(11) 0.0008(9) 0.0163(9) 0.0015(9)
C12 0.0491(13) 0.0531(13) 0.0543(12) 0.0006(9) 0.0198(10) -0.0052(10)
C13 0.0509(15) 0.088(2) 0.128(3) -0.032(2) 0.0357(17) -0.0113(15)
C14 0.069(2) 0.069(2) 0.121(3) -0.0295(18) 0.0324(18) -0.0177(15)
C15 0.0453(13) 0.0708(17) 0.0735(15) 0.0287(13) 0.0157(11) 0.0119(12)
C16 0.0364(12) 0.0726(17) 0.0540(12) 0.0036(11) 0.0050(9) 0.0008(10)

loop_
_atom_type_symbol
_atom_type_description
_atom_type_scat_dispersion_real
_atom_type_scat_dispersion_imag
_atom_type_scat_source
C C 0.0181 0.0091 'International Tables Vol C Tables 4.2.6.8 and 6.1.1.4'
H H 0.0000 0.0000 'International Tables Vol C Tables 4.2.6.8 and 6.1.1.4'
O O 0.0492 0.0322 'International Tables Vol C Tables 4.2.6.8 and 6.1.1.4'

loop_
_geom_angle_atom_site_label_1
_geom_angle_atom_site_label_2
_geom_angle_atom_site_label_3
_geom_angle
C8A O1 C2 118.32(16)
C7 O2 H2 109.5
O1 C2 C3 113.37(17)
O1 C2 C9 112.1(2)
O1 C2 C15 103.04(17)
C9 C2 C3 104.29(18)
C15 C2 C3 112.2(2)
C15 C2 C9 112.1(2)
C2 C3 H3 110.6
C2 C3 C4 112.74(18)
C2 C3 C11 100.62(17)
C4 C3 H3 110.6
C4 C3 C11 111.40(18)
C11 C3 H3 110.6
C3 C4 H4A 108.4
C3 C4 H4B 108.4
H4A C4 H4B 107.5
C4A C4 C3 115.55(19)
C4A C4 H4A 108.4
C4A C4 H4B 108.4
C5 C4A C4 121.77(19)
C8A C4A C4 121.14(19)
C8A C4A C5 117.08(19)
C4A C5 C16 120.0(2)
C6 C5 C4A 120.70(19)
C6 C5 C16 119.26(19)
C5 C6 H6 119.7
C5 C6 C7 120.5(2)
C7 C6 H6 119.7
O2 C7 C6 118.00(19)
O2 C7 C8 122.08(19)
C8 C7 C6 119.9(2)
C7 C8 H8 120.5
C8A C8 C7 119.00(19)
C8A C8 H8 120.5
O1 C8A C4A 122.26(19)
O1 C8A C8 114.96(18)
C8 C8A C4A 122.77(19)
C2 C9 H9A 110.6
C2 C9 H9B 110.6
H9A C9 H9B 108.7
C10 C9 C2 105.8(2)
C10 C9 H9A 110.6
C10 C9 H9B 110.6
C9 C10 H10A 110.5
C9 C10 H10B 110.5
C9 C10 C11 106.23(19)
H10A C10 H10B 108.7
C11 C10 H10A 110.5
C11 C10 H10B 110.5
C3 C11 H11 106.5
C10 C11 C3 103.22(19)
C10 C11 H11 106.5
C12 C11 C3 115.62(18)
C12 C11 C10 117.72(19)
C12 C11 H11 106.5
C13 C12 C11 124.4(3)
C13 C12 C14 120.7(3)
C14 C12 C11 114.9(2)
C12 C13 H13A 120.0
C12 C13 H13B 120.0
H13A C13 H13B 120.0
C12 C14 H14A 109.5
C12 C14 H14B 109.5
C12 C14 H14C 109.5
H14A C14 H14B 109.5
H14A C14 H14C 109.5
H14B C14 H14C 109.5
C2 C15 H15A 109.5
C2 C15 H15B 109.5
C2 C15 H15C 109.5
H15A C15 H15B 109.5
H15A C15 H15C 109.5
H15B C15 H15C 109.5
C5 C16 H16A 109.5
C5 C16 H16B 109.5
C5 C16 H16C 109.5
H16A C16 H16B 109.5
H16A C16 H16C 109.5
H16B C16 H16C 109.5

loop_
_geom_bond_atom_site_label_1
_geom_bond_atom_site_label_2
_geom_bond_distance
O1 C2 1.458(3)
O1 C8A 1.377(3)
O2 H2 0.8200
O2 C7 1.366(3)
C2 C3 1.533(3)
C2 C9 1.529(3)
C2 C15 1.521(3)
C3 H3 0.9800
C3 C4 1.536(3)
C3 C11 1.550(3)
C4 H4A 0.9700
C4 H4B 0.9700
C4 C4A 1.498(3)
C4A C5 1.400(3)
C4A C8A 1.397(3)
C5 C6 1.386(3)
C5 C16 1.511(3)
C6 H6 0.9300
C6 C7 1.390(3)
C7 C8 1.382(3)
C8 H8 0.9300
C8 C8A 1.381(3)
C9 H9A 0.9700
C9 H9B 0.9700
C9 C10 1.527(4)
C10 H10A 0.9700
C10 H10B 0.9700
C10 C11 1.534(3)
C11 H11 0.9800
C11 C12 1.508(3)
C12 C13 1.314(4)
C12 C14 1.477(4)
C13 H13A 0.9300
C13 H13B 0.9300
C14 H14A 0.9600
C14 H14B 0.9600
C14 H14C 0.9600
C15 H15A 0.9600
C15 H15B 0.9600
C15 H15C 0.9600
C16 H16A 0.9600
C16 H16B 0.9600
C16 H16C 0.9600
